data_2007083
loop_
_publ_author_name
'Mackay, Maureen F.'
'Banwell, Martin G.'
'Pallich, Susanne'
'Phyland, James R.'

_publ_section_title
;
 A <i>gem</i>-Dichloro[4.3.1]propellane and a
 <i>gem</i>-Dichloro[5.3.1]propellenone
;
_journal_issue 3
_journal_name_full 'Acta Crystallographica Section C'
_journal_page_first 378
_journal_page_last 380
_journal_paper_doi 10.1107/S0108270197014893
_journal_volume 54
_journal_year 1998
_chemical_formula_moiety 'C11 H11 Cl3 O'
_chemical_formula_structural 'C11 H11 Cl3 O'
_chemical_formula_sum 'C11 H11 Cl3 O'
_chemical_formula_weight 265.6
_chemical_melting_point 387.5(5)
_chemical_name_systematic (3a\a,8a\a)-6,9,9-Trichloro-2,3,5,8-tetrahydro-1H,4H-3a,8a-methanoazulen-5-one
_space_group_IT_number 14
_symmetry_cell_setting monoclinic
_symmetry_space_group_name_Hall '-P 2ybc'
_symmetry_space_group_name_H-M 'P 1 21/c 1'
_audit_creation_method ' SHELXL-93 (Sheldrick, 1993)'
_cell_angle_alpha 90.00
_cell_angle_beta 107.92(2)
_cell_angle_gamma 90.00
_cell_formula_units_Z 4
_cell_length_a 6.383(2)
_cell_length_b 23.443(4)
_cell_length_c 8.031(2)
_cell_measurement_reflns_used 25
_cell_measurement_temperature 293(2)
_cell_measurement_theta_max 30.5
_cell_measurement_theta_min 18.8
_cell_volume 1143.4(5)
_computing_cell_refinement 'Rigaku AFC Software'
_computing_data_collection 'Rigaku AFC Software (Rigaku Corporation, 1974)'
_computing_data_reduction 'Rigaku AFC Software'
_computing_molecular_graphics 'ORTEPII (Johnson,1976)'
_computing_publication_material 'SHELXL93 (Sheldrick, 1993)'
_computing_structure_refinement 'SHELX76 (Sheldrick, 1976)'
_computing_structure_solution 'SHELXS86 (Sheldrick, 1990)'
_diffrn_ambient_temperature 293(2)
_diffrn_measurement_device 'Rigaku-AFC diffractometer'
_diffrn_measurement_method \w/2\q
_diffrn_radiation_monochromator graphite
_diffrn_radiation_source 'fine-focus sealed tube'
_diffrn_radiation_type CuK\a
_diffrn_radiation_wavelength 1.5418
_diffrn_reflns_av_R_equivalents 0.027
_diffrn_reflns_limit_h_max 10
_diffrn_reflns_limit_h_min -10
_diffrn_reflns_limit_k_max 10
_diffrn_reflns_limit_k_min 0
_diffrn_reflns_limit_l_max 14
_diffrn_reflns_limit_l_min 0
_diffrn_reflns_number 2084
_diffrn_reflns_theta_max 65.0
_diffrn_reflns_theta_min 4.9
_diffrn_standards_decay_% <1.7
_diffrn_standards_interval_count 100
_diffrn_standards_number 3
_exptl_absorpt_coefficient_mu 7.00
_exptl_absorpt_correction_T_max 0.514
_exptl_absorpt_correction_T_min 0.156
_exptl_absorpt_correction_type 'gaussian (SHELX76; Sheldrick, 1976)'
_exptl_crystal_colour colourless
_exptl_crystal_density_diffrn 1.543
_exptl_crystal_density_meas ?
_exptl_crystal_description platelet
_exptl_crystal_F_000 544.0
_exptl_crystal_size_max 0.194
_exptl_crystal_size_mid 0.192
_exptl_crystal_size_min 0.052
_refine_diff_density_max 0.446
_refine_diff_density_min -0.413
_refine_ls_extinction_method none
_refine_ls_goodness_of_fit_all 0.910
_refine_ls_goodness_of_fit_obs 1.052
_refine_ls_hydrogen_treatment refU
_refine_ls_matrix_type full
_refine_ls_number_parameters 149
_refine_ls_number_reflns 1928
_refine_ls_number_restraints 0
_refine_ls_restrained_S_all 0.910
_refine_ls_restrained_S_obs 1.052
_refine_ls_R_factor_all 0.059
_refine_ls_R_factor_obs .042
_refine_ls_shift/esd_max 0.014
_refine_ls_shift/esd_mean 0.003
_refine_ls_structure_factor_coef Fsqd
_refine_ls_weighting_details 'w = 1/[\s^2^(Fo^2^)+(0.1473P)^2^+0.136P) where P = (Fo^2^ + 2Fc^2^)/3'
_refine_ls_weighting_scheme calc
_refine_ls_wR_factor_all 0.211
_refine_ls_wR_factor_obs .188
_reflns_number_observed 1173
_reflns_number_total 1928
_reflns_observed_criterion >2sigma(I)
_cod_data_source_file ha1196.cif
_cod_data_source_block 4
_cod_depositor_comments
;
The following automatic conversions were performed:

'_chemical_melting_point' value '387-388' was changed to '387.5(5)' -
the average value was taken and precision was estimated.

Automatic conversion script
Id: cif_fix_values 1646 2011-03-28 12:23:43Z adriana 

The following automatic conversions were performed:

'_chemical_melting_point' value '387-388' was changed to '387.5(5)' -
the average value was taken and precision was estimated.

Automatic conversion script
Id: cif_fix_values 1715 2011-07-08 13:25:40Z adriana 

The following automatic conversions were performed:

'_exptl_crystal_density_meas' value 'not measured' was changed to '?'
- the value is perceived as not measured.

Automatic conversion script
Id: cif_fix_values 3008 2015-01-20 13:52:24Z robertas 

The following automatic conversions were performed:

'_refine_ls_weighting_scheme' value 'calc w =
1/[\s^2^(Fo^2^)+(0.1473P)^2^+0.136P) where P = (Fo^2^ + 2Fc^2^)/3 '
was changed to 'calc'. New tag '_refine_ls_weighting_details' was
created. The value of the new tag was set to 'w =
1/[\s^2^(Fo^2^)+(0.1473P)^2^+0.136P) where P = (Fo^2^ + 2Fc^2^)/3'.

Automatic conversion script
Id: cif_fix_values 3143 2015-03-26 13:38:13Z robertas 
;
_cod_original_cell_volume 1143.0(10)
_cod_original_sg_symbol_H-M 'P 21/c'
_cod_database_code 2007083

loop_
_symmetry_equiv_pos_as_xyz
'x, y, z'
'-x, -y, -z'
'-x, 1/2+y, 1/2-z'
'x, 1/2-y, 1/2+z'

loop_
_atom_site_aniso_label
_atom_site_aniso_U_11
_atom_site_aniso_U_22
_atom_site_aniso_U_33
_atom_site_aniso_U_12
_atom_site_aniso_U_13
_atom_site_aniso_U_23
C1 .081(3) .069(3) .112(4) .014(3) .040(3) .019(3)
C2 .107(4) .081(4) .113(4) -.011(3) .048(4) -.009(3)
C3 .077(3) .075(3) .087(3) -.002(3) .029(3) -.017(3)
C3a .041(2) .069(3) .096(3) -.002(2) .031(2) .008(2)
C4 .040(2) .095(3) .061(3) .006(2) .013(2) .000(2)
C5 .067(3) .077(3) .083(3) .007(3) .029(2) .005(3)
O5 .087(2) .080(2) .105(3) .011(2) .022(2) .019(2)
C6 .056(2) .078(3) .086(3) -.002(2) .020(2) .012(3)
Cl6 .0917(10) .0815(9) .1001(11) -.0259(7) .0187(8) .0023(7)
C7 .046(2) .099(4) .074(3) -.008(2) .024(2) -.003(3)
C8 .044(2) .076(3) .100(3) -.010(2) .026(2) -.003(3)
C8a .040(2) .066(3) .088(3) .005(2) .027(2) .009(2)
C9 .044(2) .055(2) .112(4) -.007(2) .034(2) .010(2)
Cl9 .0669(8) .1156(12) .1154(12) -.0040(7) .0353(7) .0336(8)
Cl9' .0841(10) .0746(9) .1339(14) -.0158(7) .0187(8) .0035(8)

loop_
_atom_site_label
_atom_site_fract_x
_atom_site_fract_y
_atom_site_fract_z
_atom_site_U_iso_or_equiv
_atom_site_thermal_displace_type
_atom_site_calc_flag
_atom_site_refinement_flags
_atom_site_occupancy
_atom_site_disorder_group
_atom_site_type_symbol
C1 .1059(9) .0781(2) .1960(7) .085(2) Uani d D 1 . C
H1\a .1511(9) .0384(2) .2123(7) .18(4) Uiso calc R 1 . H
H1\b .2341(9) .1014(2) .2037(7) .11(2) Uiso calc R 1 . H
C2 -.0728(10) .0866(3) .0167(7) .097(2) Uani d D 1 . C
H2\a -.0101(10) .1054(3) -.0645(7) .046(10) Uiso calc R 1 . H
H2\b -.1313(10) .0500(3) -.0325(7) .15(3) Uiso calc R 1 . H
C3 -.2570(9) .1236(2) .0476(7) .0791(14) Uani d . 1 . C
H3\a -.2522(9) .1617(2) .0023(7) .12(2) Uiso calc R 1 . H
H3\b -.3998(9) .1071(2) -.0120(7) .14(3) Uiso calc R 1 . H
C3a -.2215(6) .1258(2) .2419(7) .0667(12) Uani d . 1 . C
C4 -.2839(6) .1790(2) .3126(6) .0661(12) Uani d . 1 . C
H4\a -.2753(6) .1729(2) .4340(6) .047(10) Uiso calc R 1 . H
H4\b -.4356(6) .1881(2) .2484(6) .13(2) Uiso calc R 1 . H
C5 -.1394(8) .2291(2) .3016(6) .0744(13) Uani d D 1 . C
O5 -.2144(6) .2716(2) .2240(5) .0923(11) Uani d D 1 . O
C6 .1027(7) .2259(2) .4052(7) .0738(13) Uani d D 1 . C
Cl6 .2399(3) .28989(6) .3960(2) .0935(6) Uani d . 1 . Cl
C7 .2259(7) .1823(2) .4816(6) .0714(12) Uani d D 1 . C
H7 .3762(7) .1891(2) .5280(6) .14(2) Uiso calc R 1 . H
C8 .1485(7) .1219(2) .5019(7) .0728(13) Uani d . 1 . C
H8\a .2765(7) .0975(2) .5465(7) .12(2) Uiso calc R 1 . H
H8\b .0701(7) .1223(2) .5880(7) .016(6) Uiso calc R 1 . H
C8a -.0004(6) .0963(2) .3330(6) .0628(11) Uani d . 1 . C
C9 -.2171(6) .0689(2) .3302(5) .0682(13) Uani d D 1 . C
Cl9 -.2814(2) .06551(7) .5280(2) .0976(6) Uani d D 1 . Cl
Cl9' -.3076(2) .00599(6) .2129(2) .1009(6) Uani d D 1 . Cl

loop_
_atom_type_symbol
_atom_type_description
_atom_type_scat_dispersion_real
_atom_type_scat_dispersion_imag
_atom_type_scat_source
Cl Cl 0.3639 0.7018 'International Tables Vol C Tables 4.2.6.8 and 6.1.1.4'
O O 0.0492 0.0322 'International Tables Vol C Tables 4.2.6.8 and 6.1.1.4'
C C 0.0181 0.0091 'International Tables Vol C Tables 4.2.6.8 and 6.1.1.4'
H H 0.0000 0.0000 'International Tables Vol C Tables 4.2.6.8 and 6.1.1.4'

loop_
_geom_angle_atom_site_label_1
_geom_angle_atom_site_label_2
_geom_angle_atom_site_label_3
_geom_angle
C8a C1 C2 105.8(4)
C3 C2 C1 107.6(5)
C3a C3 C2 107.9(4)
C4 C3a C9 122.4(4)
C4 C3a C3 117.1(4)
C9 C3a C3 115.5(4)
C4 C3a C8a 121.0(4)
C9 C3a C8a 59.8(3)
C3 C3a C8a 107.4(4)
C3a C4 C5 113.1(3)
O5 C5 C4 121.7(4)
O5 C5 C6 120.2(5)
C4 C5 C6 117.9(4)
C7 C6 C5 130.8(5)
C7 C6 Cl6 116.7(4)
C5 C6 Cl6 112.0(3)
C6 C7 C8 127.1(4)
C8a C8 C7 113.9(4)
C9 C8a C8 119.8(4)
C9 C8a C1 118.6(4)
C8 C8a C1 117.4(4)
C9 C8a C3a 59.0(3)
C8 C8a C3a 118.4(4)
C1 C8a C3a 109.3(4)
C3a C9 C8a 61.2(2)
C3a C9 Cl9' 122.5(3)
C8a C9 Cl9' 120.8(3)
C3a C9 Cl9 119.3(3)
C8a C9 Cl9 118.0(3)
Cl9' C9 Cl9 108.5(2)

loop_
_geom_bond_atom_site_label_1
_geom_bond_atom_site_label_2
_geom_bond_site_symmetry_2
_geom_bond_distance
_geom_bond_publ_flag
C1 C8a . 1.521(7) yes
C1 C2 . 1.551(5) yes
C2 C3 . 1.542(8) yes
C3 C3a . 1.507(7) yes
C3a C4 . 1.473(7) yes
C3a C9 . 1.507(6) yes
C3a C8a . 1.540(6) yes
C4 C5 . 1.513(7) yes
C5 O5 . 1.196(4) yes
C5 C6 . 1.515(6) yes
C6 C7 . 1.321(4) yes
C6 Cl6 . 1.749(5) yes
C7 C8 . 1.525(7) yes
C8 C8a . 1.520(7) yes
C8a C9 . 1.518(5) yes
C9 Cl9' . 1.750(3) yes
C9 Cl9 . 1.761(4) yes

loop_
_geom_torsion_atom_site_label_1
_geom_torsion_atom_site_label_2
_geom_torsion_atom_site_label_3
_geom_torsion_atom_site_label_4
_geom_torsion
C1 C2 C3 C3a -12.9(7)
C2 C3 C3a C8a 6.6(5)
C3 C3a C8a C1 2.5(5)
C3a C8a C1 C2 -10.4(5)
C8a C1 C2 C3 14.3(6)
C3a C4 C5 C6 -63.4(8)
C4 C5 C6 C7 14.4(8)
C5 C6 C7 C8 -6.8(9)
C6 C7 C8 C8a 49.6(6)
C7 C8 C8a C3a -61.6(5)
C8 C8a C3a C4 2.4(6)
C8a C3a C4 C5 66.8(5)
O5 C5 C6 Cl6 1.1(7)
C1 C8a C3a C9 112.4(4)
C8 C8a C3a C9 -109.5(4)
C3 C3a C8a C9 -109.5(4)
C8a C3a C9 Cl9 107.9(4)
C8a C3a C9 Cl9' -110.0(4)
